data_4313373
loop_
_publ_author_name
'Richard D. Adams'
'Burjor Captain'
'Wei Fu'
'Perry J. Pellechia'
'Mark D. Smith'

_publ_section_title
;
 Remarkable Dynamical Opening and Closing of Platinum and Palladium
 Pentaruthenium Carbido Carbonyl Cluster Complexes
;
_journal_name_full 'Inorganic Chemistry'
_journal_page_first 2094
_journal_page_last 2101
_journal_paper_doi 10.1021/ic020656o
_journal_volume 42
_journal_year 2003
_chemical_formula_sum 'C28 H27 O15 P Pd Ru5'
_chemical_formula_weight 1246.22
_chemical_name_systematic
;
  ?
;
_space_group_IT_number 14
_symmetry_cell_setting monoclinic
_symmetry_space_group_name_Hall '-P 2yn'
_symmetry_space_group_name_H-M 'P 1 21/n 1'
_atom_sites_solution_hydrogens geom
_atom_sites_solution_primary direct
_atom_sites_solution_secondary difmap
_audit_creation_method SHELXL-97
_cell_angle_alpha 90.00
_cell_angle_beta 110.3520(10)
_cell_angle_gamma 90.00
_cell_formula_units_Z 4
_cell_length_a 13.2248(8)
_cell_length_b 17.8173(11)
_cell_length_c 16.8949(11)
_cell_measurement_temperature 190(2)
_cell_volume 3732.4(4)
_computing_structure_refinement 'SHELXL-97 (Sheldrick, 1997)'
_computing_structure_solution 'SHELXS-97 (Sheldrick, 1990)'
_diffrn_ambient_temperature 190(2)
_diffrn_measured_fraction_theta_full 0.999
_diffrn_measured_fraction_theta_max 0.999
_diffrn_radiation_monochromator graphite
_diffrn_radiation_source 'fine-focus sealed tube'
_diffrn_radiation_type MoK\a
_diffrn_radiation_wavelength 0.71073
_diffrn_reflns_av_R_equivalents 0.0337
_diffrn_reflns_av_sigmaI/netI 0.0346
_diffrn_reflns_limit_h_max 17
_diffrn_reflns_limit_h_min -17
_diffrn_reflns_limit_k_max 23
_diffrn_reflns_limit_k_min -23
_diffrn_reflns_limit_l_max 15
_diffrn_reflns_limit_l_min -22
_diffrn_reflns_number 33938
_diffrn_reflns_theta_full 28.30
_diffrn_reflns_theta_max 28.30
_diffrn_reflns_theta_min 1.70
_exptl_absorpt_coefficient_mu 2.550
_exptl_crystal_density_diffrn 2.218
_exptl_crystal_density_method 'not measured'
_exptl_crystal_F_000 2384
_refine_diff_density_max 0.723
_refine_diff_density_min -0.574
_refine_diff_density_rms 0.113
_refine_ls_extinction_method none
_refine_ls_goodness_of_fit_ref 0.943
_refine_ls_hydrogen_treatment mixed
_refine_ls_matrix_type full
_refine_ls_number_parameters 460
_refine_ls_number_reflns 9280
_refine_ls_number_restraints 0
_refine_ls_restrained_S_all 0.943
_refine_ls_R_factor_all 0.0324
_refine_ls_R_factor_gt 0.0256
_refine_ls_shift/su_max 0.001
_refine_ls_shift/su_mean 0.000
_refine_ls_structure_factor_coef Fsqd
_refine_ls_weighting_details 'calc w=1/[\s^2^(Fo^2^)+(0.0244P)^2^+0.0000P] where P=(Fo^2^+2Fc^2^)/3'
_refine_ls_weighting_scheme calc
_refine_ls_wR_factor_gt 0.0516
_refine_ls_wR_factor_ref 0.0533
_reflns_number_gt 7863
_reflns_number_total 9280
_reflns_threshold_expression >2sigma(I)
_cod_data_source_file ic020656o_4.cif
_cod_data_source_block bc3241s
_cod_database_code 4313373

loop_
_symmetry_equiv_pos_as_xyz
'x, y, z'
'-x+1/2, y+1/2, -z+1/2'
'-x, -y, -z'
'x-1/2, -y-1/2, z-1/2'

loop_
_atom_site_label
_atom_site_type_symbol
_atom_site_fract_x
_atom_site_fract_y
_atom_site_fract_z
_atom_site_U_iso_or_equiv
_atom_site_adp_type
_atom_site_occupancy
_atom_site_symmetry_multiplicity
_atom_site_calc_flag
_atom_site_refinement_flags
_atom_site_disorder_assembly
_atom_site_disorder_group
Pd1 Pd 0.539716(18) 0.191048(11) 0.350507(14) 0.02203(5) Uani 1 1 d . . .
Ru1 Ru 0.624179(19) 0.045470(11) 0.380494(15) 0.02138(5) Uani 1 1 d . . .
Ru2 Ru 0.797110(18) 0.153204(11) 0.410264(15) 0.02026(5) Uani 1 1 d . . .
Ru3 Ru 0.695113(18) 0.209952(11) 0.244656(15) 0.02024(5) Uani 1 1 d . . .
Ru4 Ru 0.538049(19) 0.088309(12) 0.204831(15) 0.02414(6) Uani 1 1 d . . .
Ru5 Ru 0.756682(19) 0.056485(11) 0.274438(15) 0.02321(6) Uani 1 1 d . . .
P1 P 0.42373(6) 0.28814(4) 0.37661(5) 0.02472(16) Uani 1 1 d . . .
O11 O 0.4768(2) 0.09618(14) 0.47013(19) 0.0580(8) Uani 1 1 d . . .
O12 O 0.7389(2) -0.01518(15) 0.55733(17) 0.0595(8) Uani 1 1 d . . .
O13 O 0.4746(3) -0.08993(15) 0.34108(18) 0.0710(9) Uani 1 1 d . . .
O21 O 0.79875(19) 0.27334(12) 0.53845(15) 0.0407(6) Uani 1 1 d . . .
O22 O 0.9472(2) 0.05150(13) 0.54467(16) 0.0455(6) Uani 1 1 d . . .
O23 O 0.9930(2) 0.23125(16) 0.39498(18) 0.0558(7) Uani 1 1 d . . .
O31 O 0.75666(19) 0.35816(11) 0.33735(15) 0.0394(6) Uani 1 1 d . . .
O32 O 0.5459(2) 0.28402(13) 0.08514(16) 0.0537(7) Uani 1 1 d . . .
O33 O 0.8872(2) 0.21331(16) 0.18516(18) 0.0575(7) Uani 1 1 d . . .
O41 O 0.30058(19) 0.10832(14) 0.17925(17) 0.0510(7) Uani 1 1 d . . .
O42 O 0.4932(2) 0.11710(15) 0.01789(16) 0.0595(8) Uani 1 1 d . . .
O43 O 0.5017(2) -0.07734(13) 0.16379(17) 0.0522(7) Uani 1 1 d . . .
O51 O 0.9997(2) 0.06380(14) 0.31544(19) 0.0533(7) Uani 1 1 d . . .
O52 O 0.7272(2) 0.01446(13) 0.09262(16) 0.0520(7) Uani 1 1 d . . .
O53 O 0.7743(2) -0.10073(11) 0.34766(16) 0.0488(7) Uani 1 1 d . . .
C1 C 0.6530(2) 0.13091(13) 0.31379(17) 0.0190(5) Uani 1 1 d . . .
C11 C 0.5238(3) 0.10240(16) 0.4242(2) 0.0319(7) Uani 1 1 d . . .
C12 C 0.6979(3) 0.00718(17) 0.4908(2) 0.0345(7) Uani 1 1 d . . .
C13 C 0.5314(3) -0.03984(18) 0.3559(2) 0.0398(8) Uani 1 1 d . . .
C21 C 0.7895(2) 0.22821(16) 0.48901(19) 0.0262(6) Uani 1 1 d . . .
C22 C 0.8880(3) 0.08813(16) 0.4952(2) 0.0305(7) Uani 1 1 d . . .
C23 C 0.9186(3) 0.20260(18) 0.3998(2) 0.0326(7) Uani 1 1 d . . .
C31 C 0.7295(2) 0.30296(15) 0.30232(19) 0.0266(6) Uani 1 1 d . . .
C32 C 0.6008(3) 0.25382(16) 0.1437(2) 0.0339(7) Uani 1 1 d . . .
C33 C 0.8150(3) 0.20922(18) 0.2066(2) 0.0362(8) Uani 1 1 d . . .
C41 C 0.3909(3) 0.10636(17) 0.1926(2) 0.0348(7) Uani 1 1 d . . .
C42 C 0.5112(3) 0.10856(17) 0.0883(2) 0.0378(8) Uani 1 1 d . . .
C43 C 0.5144(3) -0.01557(18) 0.1809(2) 0.0355(7) Uani 1 1 d . . .
C51 C 0.9091(3) 0.06201(17) 0.3028(2) 0.0362(8) Uani 1 1 d . . .
C52 C 0.7345(3) 0.02861(16) 0.1598(2) 0.0359(8) Uani 1 1 d . . .
C53 C 0.7599(3) -0.04005(16) 0.3242(2) 0.0334(7) Uani 1 1 d . . .
C61 C 0.2910(3) 0.25412(18) 0.3866(2) 0.0361(8) Uani 1 1 d . . .
C62 C 0.2045(3) 0.3161(2) 0.3713(3) 0.0555(11) Uani 1 1 d . . .
H62A H 0.1830 0.3335 0.3127 0.083 Uiso 1 1 calc R . .
H62B H 0.2343 0.3582 0.4096 0.083 Uiso 1 1 calc R . .
H62C H 0.1415 0.2958 0.3818 0.083 Uiso 1 1 calc R . .
C63 C 0.3076(3) 0.22151(19) 0.4750(3) 0.0467(10) Uani 1 1 d . . .
H63A H 0.3276 0.2620 0.5169 0.070 Uiso 1 1 calc R . .
H63B H 0.3653 0.1839 0.4893 0.070 Uiso 1 1 calc R . .
H63C H 0.2406 0.1980 0.4748 0.070 Uiso 1 1 calc R . .
C64 C 0.2458(3) 0.18983(19) 0.3237(3) 0.0490(10) Uani 1 1 d . . .
H64A H 0.1788 0.1713 0.3291 0.074 Uiso 1 1 calc R . .
H64B H 0.2986 0.1490 0.3358 0.074 Uiso 1 1 calc R . .
H64C H 0.2313 0.2081 0.2661 0.074 Uiso 1 1 calc R . .
C65 C 0.5017(3) 0.33988(16) 0.4785(2) 0.0317(7) Uani 1 1 d . . .
C66 C 0.5927(3) 0.38472(17) 0.4644(2) 0.0390(8) Uani 1 1 d . . .
H66A H 0.6426 0.4026 0.5189 0.058 Uiso 1 1 calc R . .
H66B H 0.5622 0.4278 0.4278 0.058 Uiso 1 1 calc R . .
H66C H 0.6316 0.3525 0.4376 0.058 Uiso 1 1 calc R . .
C67 C 0.4361(3) 0.39432(18) 0.5128(2) 0.0433(9) Uani 1 1 d . . .
H67A H 0.4845 0.4195 0.5634 0.065 Uiso 1 1 calc R . .
H67B H 0.3813 0.3662 0.5273 0.065 Uiso 1 1 calc R . .
H67C H 0.4008 0.4319 0.4697 0.065 Uiso 1 1 calc R . .
C68 C 0.5555(3) 0.28121(18) 0.5476(2) 0.0367(8) Uani 1 1 d . . .
H68A H 0.5965 0.2455 0.5265 0.055 Uiso 1 1 calc R . .
H68B H 0.4998 0.2543 0.5622 0.055 Uiso 1 1 calc R . .
H68C H 0.6042 0.3066 0.5978 0.055 Uiso 1 1 calc R . .
C69 C 0.3856(3) 0.35920(16) 0.2850(2) 0.0324(7) Uani 1 1 d . . .
C70 C 0.4840(3) 0.37384(18) 0.2594(2) 0.0434(9) Uani 1 1 d . . .
H70A H 0.5137 0.3259 0.2493 0.065 Uiso 1 1 calc R . .
H70B H 0.5388 0.4009 0.3048 0.065 Uiso 1 1 calc R . .
H70C H 0.4624 0.4041 0.2078 0.065 Uiso 1 1 calc R . .
C71 C 0.3434(3) 0.43632(17) 0.3011(2) 0.0413(9) Uani 1 1 d . . .
H71A H 0.3218 0.4660 0.2490 0.062 Uiso 1 1 calc R . .
H71B H 0.4005 0.4628 0.3454 0.062 Uiso 1 1 calc R . .
H71C H 0.2811 0.4292 0.3190 0.062 Uiso 1 1 calc R . .
C72 C 0.3016(3) 0.3234(2) 0.2071(2) 0.0503(10) Uani 1 1 d . . .
H72A H 0.2922 0.3550 0.1575 0.075 Uiso 1 1 calc R . .
H72B H 0.2326 0.3190 0.2162 0.075 Uiso 1 1 calc R . .
H72C H 0.3263 0.2735 0.1977 0.075 Uiso 1 1 calc R . .

loop_
_atom_site_aniso_label
_atom_site_aniso_U_11
_atom_site_aniso_U_22
_atom_site_aniso_U_33
_atom_site_aniso_U_23
_atom_site_aniso_U_13
_atom_site_aniso_U_12
Pd1 0.02553(12) 0.01869(9) 0.02334(12) 0.00257(8) 0.01035(10) 0.00124(8)
Ru1 0.02684(12) 0.01638(10) 0.02058(13) 0.00241(8) 0.00780(10) -0.00212(8)
Ru2 0.02031(11) 0.02028(10) 0.01790(12) 0.00007(8) 0.00373(10) -0.00097(8)
Ru3 0.02330(12) 0.01788(10) 0.01870(12) 0.00288(8) 0.00626(10) -0.00099(8)
Ru4 0.02688(13) 0.02280(11) 0.01868(12) -0.00123(9) 0.00280(10) -0.00530(9)
Ru5 0.03006(13) 0.01829(10) 0.02224(13) -0.00023(9) 0.01031(11) 0.00345(9)
P1 0.0239(4) 0.0237(3) 0.0272(4) 0.0020(3) 0.0098(4) 0.0030(3)
O11 0.081(2) 0.0469(14) 0.074(2) 0.0262(14) 0.0611(18) 0.0204(13)
O12 0.0646(19) 0.0644(17) 0.0378(16) 0.0263(14) 0.0033(15) -0.0107(14)
O13 0.100(2) 0.0606(17) 0.0494(18) -0.0047(14) 0.0225(18) -0.0546(17)
O21 0.0430(14) 0.0398(12) 0.0342(14) -0.0140(11) 0.0069(12) 0.0031(10)
O22 0.0476(15) 0.0435(13) 0.0352(15) 0.0090(11) 0.0013(12) 0.0126(11)
O23 0.0360(15) 0.0789(19) 0.0532(18) 0.0012(14) 0.0165(14) -0.0226(13)
O31 0.0529(15) 0.0247(11) 0.0410(15) -0.0029(10) 0.0167(13) -0.0076(10)
O32 0.0576(17) 0.0410(13) 0.0403(16) 0.0142(12) -0.0109(14) -0.0055(12)
O33 0.0557(17) 0.0757(18) 0.0567(19) 0.0158(15) 0.0392(16) 0.0082(14)
O41 0.0274(14) 0.0643(17) 0.0515(18) 0.0008(13) 0.0014(13) -0.0031(12)
O42 0.088(2) 0.0613(17) 0.0234(15) 0.0021(12) 0.0116(15) -0.0107(15)
O43 0.0732(19) 0.0333(12) 0.0516(17) -0.0135(12) 0.0235(15) -0.0193(12)
O51 0.0336(14) 0.0575(16) 0.071(2) 0.0090(14) 0.0211(14) 0.0113(12)
O52 0.088(2) 0.0443(14) 0.0312(15) -0.0035(11) 0.0307(15) 0.0060(13)
O53 0.085(2) 0.0247(11) 0.0466(16) 0.0084(10) 0.0357(15) 0.0171(12)
C1 0.0209(14) 0.0176(11) 0.0172(14) -0.0001(10) 0.0048(12) -0.0005(10)
C11 0.0376(18) 0.0254(14) 0.037(2) 0.0059(13) 0.0187(16) 0.0041(13)
C12 0.0397(19) 0.0298(15) 0.0323(19) 0.0092(14) 0.0104(16) -0.0030(13)
C13 0.054(2) 0.0357(17) 0.0302(19) 0.0022(14) 0.0150(18) -0.0141(16)
C21 0.0214(15) 0.0292(14) 0.0247(17) 0.0018(12) 0.0037(13) 0.0010(11)
C22 0.0344(18) 0.0266(14) 0.0287(18) -0.0013(13) 0.0089(15) 0.0002(13)
C23 0.0280(17) 0.0407(17) 0.0268(18) 0.0008(14) 0.0069(15) -0.0030(14)
C31 0.0312(16) 0.0214(13) 0.0273(17) 0.0060(12) 0.0104(14) 0.0003(12)
C32 0.0366(19) 0.0256(14) 0.0318(19) 0.0033(13) 0.0022(16) -0.0040(13)
C33 0.041(2) 0.0435(18) 0.0276(19) 0.0072(14) 0.0160(17) 0.0047(15)
C41 0.0349(19) 0.0349(16) 0.0285(19) 0.0032(14) 0.0034(16) -0.0047(14)
C42 0.044(2) 0.0364(17) 0.029(2) -0.0011(14) 0.0078(17) -0.0099(15)
C43 0.0385(19) 0.0372(17) 0.0287(18) -0.0037(14) 0.0091(16) -0.0117(14)
C51 0.041(2) 0.0301(15) 0.040(2) 0.0037(14) 0.0177(17) 0.0072(14)
C52 0.055(2) 0.0247(14) 0.034(2) 0.0017(13) 0.0233(18) 0.0030(14)
C53 0.049(2) 0.0263(15) 0.0251(17) 0.0004(12) 0.0133(16) 0.0047(14)
C61 0.0235(16) 0.0398(17) 0.047(2) 0.0040(15) 0.0148(16) 0.0004(13)
C62 0.031(2) 0.057(2) 0.084(3) 0.013(2) 0.026(2) 0.0071(17)
C63 0.045(2) 0.0425(19) 0.066(3) 0.0062(18) 0.037(2) 0.0002(16)
C64 0.036(2) 0.048(2) 0.057(3) 0.0034(18) 0.0081(19) -0.0121(16)
C65 0.0340(17) 0.0291(14) 0.0307(18) -0.0043(13) 0.0094(15) 0.0006(13)
C66 0.0360(19) 0.0325(16) 0.043(2) -0.0016(15) 0.0067(17) -0.0033(14)
C67 0.056(2) 0.0364(17) 0.042(2) -0.0090(16) 0.023(2) 0.0037(16)
C68 0.0390(19) 0.0382(17) 0.0289(19) -0.0017(14) 0.0067(16) 0.0023(14)
C69 0.0367(18) 0.0277(14) 0.0321(19) 0.0055(13) 0.0109(16) 0.0105(13)
C70 0.058(2) 0.0357(17) 0.047(2) 0.0192(16) 0.032(2) 0.0176(16)
C71 0.043(2) 0.0307(16) 0.051(2) 0.0084(15) 0.0173(19) 0.0134(14)
C72 0.061(3) 0.044(2) 0.035(2) 0.0064(16) 0.003(2) 0.0105(18)

loop_
_atom_type_symbol
_atom_type_description
_atom_type_scat_dispersion_real
_atom_type_scat_dispersion_imag
_atom_type_scat_source
C C 0.0033 0.0016 'International Tables Vol C Tables 4.2.6.8 and 6.1.1.4'
H H 0.0000 0.0000 'International Tables Vol C Tables 4.2.6.8 and 6.1.1.4'
O O 0.0106 0.0060 'International Tables Vol C Tables 4.2.6.8 and 6.1.1.4'
P P 0.1023 0.0942 'International Tables Vol C Tables 4.2.6.8 and 6.1.1.4'
Ru Ru -1.2594 0.8363 'International Tables Vol C Tables 4.2.6.8 and 6.1.1.4'
Pd Pd -0.9988 1.0072 'International Tables Vol C Tables 4.2.6.8 and 6.1.1.4'

loop_
_geom_angle_atom_site_label_1
_geom_angle_atom_site_label_2
_geom_angle_atom_site_label_3
_geom_angle
_geom_angle_site_symmetry_1
_geom_angle_site_symmetry_3
_geom_angle_publ_flag
C11 Pd1 C1 91.17(11) . . ?
C11 Pd1 P1 103.29(9) . . ?
C1 Pd1 P1 165.22(7) . . ?
C11 Pd1 Ru1 45.63(9) . . ?
C1 Pd1 Ru1 45.66(7) . . ?
P1 Pd1 Ru1 148.91(2) . . ?
C11 Pd1 Ru4 93.06(9) . . ?
C1 Pd1 Ru4 42.69(7) . . ?
P1 Pd1 Ru4 137.44(2) . . ?
Ru1 Pd1 Ru4 58.826(8) . . ?
C11 Pd1 Ru3 129.90(9) . . ?
C1 Pd1 Ru3 38.86(7) . . ?
P1 Pd1 Ru3 126.46(2) . . ?
Ru1 Pd1 Ru3 84.525(8) . . ?
Ru4 Pd1 Ru3 55.665(7) . . ?
C11 Pd1 Ru2 88.25(9) . . ?
C1 Pd1 Ru2 38.13(7) . . ?
P1 Pd1 Ru2 137.73(2) . . ?
Ru1 Pd1 Ru2 56.328(7) . . ?
Ru4 Pd1 Ru2 80.816(8) . . ?
Ru3 Pd1 Ru2 52.211(7) . . ?
C12 Ru1 C13 89.94(14) . . ?
C12 Ru1 C11 90.01(14) . . ?
C13 Ru1 C11 91.44(14) . . ?
C12 Ru1 C1 133.51(12) . . ?
C13 Ru1 C1 135.72(13) . . ?
C11 Ru1 C1 95.88(11) . . ?
C12 Ru1 Pd1 123.05(10) . . ?
C13 Ru1 Pd1 120.88(11) . . ?
C11 Ru1 Pd1 47.48(8) . . ?
C1 Ru1 Pd1 48.53(7) . . ?
C12 Ru1 Ru4 170.22(10) . . ?
C13 Ru1 Ru4 89.61(10) . . ?
C11 Ru1 Ru4 99.77(9) . . ?
C1 Ru1 Ru4 46.11(8) . . ?
Pd1 Ru1 Ru4 65.112(8) . . ?
C12 Ru1 Ru2 87.87(9) . . ?
C13 Ru1 Ru2 167.70(11) . . ?
C11 Ru1 Ru2 100.66(9) . . ?
C1 Ru1 Ru2 45.69(8) . . ?
Pd1 Ru1 Ru2 70.016(9) . . ?
Ru4 Ru1 Ru2 90.499(9) . . ?
C12 Ru1 Ru5 114.39(10) . . ?
C13 Ru1 Ru5 113.50(11) . . ?
C11 Ru1 Ru5 143.97(8) . . ?
C1 Ru1 Ru5 48.09(7) . . ?
Pd1 Ru1 Ru5 96.525(9) . . ?
Ru4 Ru1 Ru5 57.124(9) . . ?
Ru2 Ru1 Ru5 56.940(8) . . ?
C23 Ru2 C22 91.12(13) . . ?
C23 Ru2 C21 89.51(13) . . ?
C22 Ru2 C21 94.18(13) . . ?
C23 Ru2 C1 126.48(12) . . ?
C22 Ru2 C1 129.90(11) . . ?
C21 Ru2 C1 115.17(11) . . ?
C23 Ru2 Ru5 97.90(10) . . ?
C22 Ru2 Ru5 97.74(9) . . ?
C21 Ru2 Ru5 165.81(9) . . ?
C1 Ru2 Ru5 50.84(7) . . ?
C23 Ru2 Ru3 82.55(10) . . ?
C22 Ru2 Ru3 156.44(9) . . ?
C21 Ru2 Ru3 108.36(9) . . ?
C1 Ru2 Ru3 45.57(7) . . ?
Ru5 Ru2 Ru3 61.044(9) . . ?
C23 Ru2 Ru1 159.63(10) . . ?
C22 Ru2 Ru1 88.89(9) . . ?
C21 Ru2 Ru1 110.80(9) . . ?
C1 Ru2 Ru1 43.96(7) . . ?
Ru5 Ru2 Ru1 61.956(8) . . ?
Ru3 Ru2 Ru1 89.372(9) . . ?
C23 Ru2 Pd1 134.61(10) . . ?
C22 Ru2 Pd1 132.31(10) . . ?
C21 Ru2 Pd1 76.69(9) . . ?
C1 Ru2 Pd1 38.86(7) . . ?
Ru5 Ru2 Pd1 89.555(9) . . ?
Ru3 Ru2 Pd1 62.263(7) . . ?
Ru1 Ru2 Pd1 53.657(8) . . ?
C31 Ru3 C32 93.85(13) . . ?
C31 Ru3 C33 95.75(13) . . ?
C32 Ru3 C33 93.65(14) . . ?
C31 Ru3 C1 112.09(11) . . ?
C32 Ru3 C1 125.32(12) . . ?
C33 Ru3 C1 128.06(12) . . ?
C31 Ru3 Ru2 81.83(9) . . ?
C32 Ru3 Ru2 166.55(11) . . ?
C33 Ru3 Ru2 99.44(10) . . ?
C1 Ru3 Ru2 46.82(8) . . ?
C31 Ru3 Ru5 138.23(9) . . ?
C32 Ru3 Ru5 127.80(9) . . ?
C33 Ru3 Ru5 80.37(10) . . ?
C1 Ru3 Ru5 49.46(7) . . ?
Ru2 Ru3 Ru5 58.312(8) . . ?
C31 Ru3 Ru4 142.47(9) . . ?
C32 Ru3 Ru4 84.60(9) . . ?
C33 Ru3 Ru4 121.77(10) . . ?
C1 Ru3 Ru4 45.56(8) . . ?
Ru2 Ru3 Ru4 91.082(9) . . ?
Ru5 Ru3 Ru4 57.565(9) . . ?
C31 Ru3 Pd1 83.68(9) . . ?
C32 Ru3 Pd1 101.43(10) . . ?
C33 Ru3 Pd1 164.92(10) . . ?
C1 Ru3 Pd1 40.62(7) . . ?
Ru2 Ru3 Pd1 65.525(9) . . ?
Ru5 Ru3 Pd1 89.996(8) . . ?
Ru4 Ru3 Pd1 60.159(8) . . ?
C43 Ru4 C42 90.38(14) . . ?
C43 Ru4 C41 93.16(14) . . ?
C42 Ru4 C41 92.26(15) . . ?
C43 Ru4 C1 124.06(12) . . ?
C42 Ru4 C1 131.30(12) . . ?
C41 Ru4 C1 115.94(12) . . ?
C43 Ru4 Ru5 87.77(10) . . ?
C42 Ru4 Ru5 105.57(11) . . ?
C41 Ru4 Ru5 162.14(10) . . ?
C1 Ru4 Ru5 50.69(7) . . ?
C43 Ru4 Ru1 86.45(10) . . ?
C42 Ru4 Ru1 167.22(11) . . ?
C41 Ru4 Ru1 100.27(10) . . ?
C1 Ru4 Ru1 44.06(7) . . ?
Ru5 Ru4 Ru1 61.961(8) . . ?
C43 Ru4 Ru3 145.71(10) . . ?
C42 Ru4 Ru3 87.69(9) . . ?
C41 Ru4 Ru3 121.13(9) . . ?
C1 Ru4 Ru3 44.08(7) . . ?
Ru5 Ru4 Ru3 60.009(8) . . ?
Ru1 Ru4 Ru3 87.970(9) . . ?
C43 Ru4 Pd1 135.19(10) . . ?
C42 Ru4 Pd1 131.51(10) . . ?
C41 Ru4 Pd1 73.06(10) . . ?
C1 Ru4 Pd1 43.27(7) . . ?
Ru5 Ru4 Pd1 93.806(9) . . ?
Ru1 Ru4 Pd1 56.063(8) . . ?
Ru3 Ru4 Pd1 64.176(8) . . ?
C51 Ru5 C53 94.36(14) . . ?
C51 Ru5 C52 92.53(15) . . ?
C53 Ru5 C52 100.57(13) . . ?
C51 Ru5 C1 128.09(12) . . ?
C53 Ru5 C1 109.59(12) . . ?
C52 Ru5 C1 125.14(12) . . ?
C51 Ru5 Ru2 82.93(10) . . ?
C53 Ru5 Ru2 103.14(9) . . ?
C52 Ru5 Ru2 156.12(9) . . ?
C1 Ru5 Ru2 47.67(7) . . ?
C51 Ru5 Ru4 162.05(10) . . ?
C53 Ru5 Ru4 103.38(10) . . ?
C52 Ru5 Ru4 81.63(10) . . ?
C1 Ru5 Ru4 47.87(7) . . ?
Ru2 Ru5 Ru4 95.535(10) . . ?
C51 Ru5 Ru3 101.97(9) . . ?
C53 Ru5 Ru3 154.76(10) . . ?
C52 Ru5 Ru3 97.83(9) . . ?
C1 Ru5 Ru3 45.20(7) . . ?
Ru2 Ru5 Ru3 60.644(8) . . ?
Ru4 Ru5 Ru3 62.425(8) . . ?
C51 Ru5 Ru1 131.16(11) . . ?
C53 Ru5 Ru1 66.10(10) . . ?
C52 Ru5 Ru1 133.52(10) . . ?
C1 Ru5 Ru1 43.50(7) . . ?
Ru2 Ru5 Ru1 61.104(8) . . ?
Ru4 Ru5 Ru1 60.916(9) . . ?
Ru3 Ru5 Ru1 88.693(9) . . ?
C65 P1 C61 107.28(15) . . ?
C65 P1 C69 108.38(14) . . ?
C61 P1 C69 106.63(15) . . ?
C65 P1 Pd1 109.13(10) . . ?
C61 P1 Pd1 116.21(10) . . ?
C69 P1 Pd1 108.95(10) . . ?
Ru1 C1 Ru3 173.65(15) . . ?
Ru1 C1 Ru2 90.35(11) . . ?
Ru3 C1 Ru2 87.61(10) . . ?
Ru1 C1 Ru4 89.83(10) . . ?
Ru3 C1 Ru4 90.36(11) . . ?
Ru2 C1 Ru4 162.92(14) . . ?
Ru1 C1 Pd1 85.80(10) . . ?
Ru3 C1 Pd1 100.51(10) . . ?
Ru2 C1 Pd1 103.01(11) . . ?
Ru4 C1 Pd1 94.03(11) . . ?
Ru1 C1 Ru5 88.41(9) . . ?
Ru3 C1 Ru5 85.34(10) . . ?
Ru2 C1 Ru5 81.49(9) . . ?
Ru4 C1 Ru5 81.45(9) . . ?
Pd1 C1 Ru5 172.68(13) . . ?
O11 C11 Ru1 141.1(2) . . ?
O11 C11 Pd1 132.0(2) . . ?
Ru1 C11 Pd1 86.89(12) . . ?
O12 C12 Ru1 177.7(3) . . ?
O13 C13 Ru1 178.8(4) . . ?
O21 C21 Ru2 171.4(3) . . ?
O22 C22 Ru2 175.7(3) . . ?
O23 C23 Ru2 178.4(3) . . ?
O31 C31 Ru3 175.7(3) . . ?
O32 C32 Ru3 176.1(3) . . ?
O33 C33 Ru3 175.8(3) . . ?
O41 C41 Ru4 170.7(3) . . ?
O42 C42 Ru4 176.6(3) . . ?
O43 C43 Ru4 177.1(3) . . ?
O51 C51 Ru5 176.2(3) . . ?
O52 C52 Ru5 175.7(3) . . ?
O53 C53 Ru5 168.4(3) . . ?
C64 C61 C63 106.2(3) . . ?
C64 C61 C62 109.3(3) . . ?
C63 C61 C62 106.2(3) . . ?
C64 C61 P1 108.8(2) . . ?
C63 C61 P1 112.1(2) . . ?
C62 C61 P1 113.9(2) . . ?
C66 C65 C67 107.8(3) . . ?
C66 C65 C68 106.9(3) . . ?
C67 C65 C68 108.2(3) . . ?
C66 C65 P1 108.6(2) . . ?
C67 C65 P1 116.4(2) . . ?
C68 C65 P1 108.5(2) . . ?
C70 C69 C72 105.1(3) . . ?
C70 C69 C71 107.0(3) . . ?
C72 C69 C71 108.8(3) . . ?
C70 C69 P1 109.2(2) . . ?
C72 C69 P1 109.0(2) . . ?
C71 C69 P1 117.0(2) . . ?

loop_
_geom_bond_atom_site_label_1
_geom_bond_atom_site_label_2
_geom_bond_distance
_geom_bond_site_symmetry_2
_geom_bond_publ_flag
Pd1 C11 2.067(3) . ?
Pd1 C1 2.104(3) . ?
Pd1 P1 2.4515(8) . ?
Pd1 Ru1 2.7998(3) . ?
Pd1 Ru4 3.0612(3) . ?
Pd1 Ru3 3.1767(3) . ?
Pd1 Ru2 3.2666(4) . ?
Ru1 C12 1.904(3) . ?
Ru1 C13 1.906(3) . ?
Ru1 C11 2.004(3) . ?
Ru1 C1 2.008(3) . ?
Ru1 Ru4 2.8873(4) . ?
Ru1 Ru2 2.8927(3) . ?
Ru1 Ru5 2.9161(4) . ?
Ru2 C23 1.894(3) . ?
Ru2 C22 1.910(3) . ?
Ru2 C21 1.913(3) . ?
Ru2 C1 2.070(3) . ?
Ru2 Ru5 2.7691(3) . ?
Ru2 Ru3 2.8364(4) . ?
Ru3 C31 1.896(3) . ?
Ru3 C32 1.896(3) . ?
Ru3 C33 1.906(3) . ?
Ru3 C1 2.027(3) . ?
Ru3 Ru5 2.8474(3) . ?
Ru3 Ru4 2.9142(3) . ?
Ru4 C43 1.897(3) . ?
Ru4 C42 1.910(4) . ?
Ru4 C41 1.911(3) . ?
Ru4 C1 2.081(3) . ?
Ru4 Ru5 2.7748(4) . ?
Ru5 C51 1.906(4) . ?
Ru5 C53 1.908(3) . ?
Ru5 C52 1.920(3) . ?
Ru5 C1 2.171(3) . ?
P1 C65 1.908(3) . ?
P1 C61 1.920(3) . ?
P1 C69 1.926(3) . ?
O11 C11 1.156(4) . ?
O12 C12 1.137(4) . ?
O13 C13 1.137(4) . ?
O21 C21 1.135(3) . ?
O22 C22 1.132(4) . ?
O23 C23 1.136(4) . ?
O31 C31 1.140(3) . ?
O32 C32 1.138(4) . ?
O33 C33 1.137(4) . ?
O41 C41 1.136(4) . ?
O42 C42 1.139(4) . ?
O43 C43 1.135(4) . ?
O51 C51 1.141(4) . ?
O52 C52 1.134(4) . ?
O53 C53 1.144(3) . ?
C61 C64 1.535(5) . ?
C61 C63 1.545(5) . ?
C61 C62 1.545(4) . ?
C65 C66 1.531(4) . ?
C65 C67 1.543(4) . ?
C65 C68 1.544(4) . ?
C69 C70 1.529(5) . ?
C69 C72 1.536(5) . ?
C69 C71 1.542(4) . ?
